data_7055393
loop_
_publ_author_name
'Shen, Fu-Xing'
'Huang, Wei'
'Yamamoto, Takashi'
'Einaga, Yasuaki'
'Wu, Dayu'

_publ_section_title
;
 Preparation of dihydroquinazoline carbohydrazone Fe(ii) complexes for
 spin crossover
;
_journal_issue 5
_journal_name_full 'New J. Chem.'
_journal_page_first 4534
_journal_paper_doi 10.1039/C5NJ03095A
_journal_volume 40
_journal_year 2016
_chemical_formula_moiety 'C42 H34 Fe N8 O4, 2(Cl O4), O'
_chemical_formula_sum 'C42 H34 Cl2 Fe N8 O13'
_chemical_formula_weight 985.52
_space_group_crystal_system orthorhombic
_space_group_IT_number 43
_space_group_name_Hall 'F 2 -2d'
_space_group_name_H-M_alt 'F d d 2'
_symmetry_space_group_name_Hall 'F 2 -2d'
_symmetry_space_group_name_H-M 'F d d 2'
_atom_sites_solution_hydrogens geom
_audit_creation_method SHELXL-2014/7
_audit_update_record
;
2016-02-20 deposited with the CCDC.
2016-02-29 downloaded from the CCDC.
;
_cell_angle_alpha 90
_cell_angle_beta 90
_cell_angle_gamma 90
_cell_formula_units_Z 8
_cell_length_a 33.209(4)
_cell_length_b 14.8798(18)
_cell_length_c 18.8479(18)
_cell_measurement_reflns_used 2943
_cell_measurement_temperature 100(2)
_cell_measurement_theta_max 21.78
_cell_measurement_theta_min 2.45
_cell_volume 9313.6(18)
_computing_cell_refinement 'Bruker SMART'
_computing_data_collection 'Bruker SMART'
_computing_data_reduction 'Bruker SAINT'
_computing_molecular_graphics 'Bruker SHELXTL'
_computing_publication_material 'Bruker SHELXTL'
_computing_structure_refinement 'SHELXL-2014/7 (Sheldrick, 2014)'
_computing_structure_solution 'SHELXL-2014/7 (Sheldrick, 2014)'
_diffrn_ambient_temperature 100(2)
_diffrn_measured_fraction_theta_full 0.999
_diffrn_measured_fraction_theta_max 0.989
_diffrn_measurement_device_type 'Bruker APEX-II CCD'
_diffrn_measurement_method 'phi and omega scans'
_diffrn_radiation_type MoK\a
_diffrn_radiation_wavelength 0.71073
_diffrn_reflns_av_R_equivalents 0.0832
_diffrn_reflns_av_unetI/netI 0.0904
_diffrn_reflns_Laue_measured_fraction_full 0.999
_diffrn_reflns_Laue_measured_fraction_max 0.989
_diffrn_reflns_limit_h_max 43
_diffrn_reflns_limit_h_min -41
_diffrn_reflns_limit_k_max 18
_diffrn_reflns_limit_k_min -9
_diffrn_reflns_limit_l_max 24
_diffrn_reflns_limit_l_min -24
_diffrn_reflns_number 14543
_diffrn_reflns_point_group_measured_fraction_full 0.996
_diffrn_reflns_point_group_measured_fraction_max 0.967
_diffrn_reflns_theta_full 25.242
_diffrn_reflns_theta_max 27.549
_diffrn_reflns_theta_min 1.848
_diffrn_source 'fine-focus sealed tube'
_exptl_absorpt_coefficient_mu 0.509
_exptl_absorpt_correction_T_max 0.833
_exptl_absorpt_correction_T_min 0.798
_exptl_absorpt_correction_type multi-scan
_exptl_absorpt_process_details SADABS
_exptl_crystal_colour dark-red
_exptl_crystal_density_diffrn 1.406
_exptl_crystal_description block
_exptl_crystal_F_000 4048
_exptl_crystal_size_max 0.450
_exptl_crystal_size_mid 0.370
_exptl_crystal_size_min 0.360
_refine_diff_density_max 1.137
_refine_diff_density_min -0.763
_refine_diff_density_rms 0.244
_refine_ls_abs_structure_details
;
 Flack x determined using 1240 quotients [(I+)-(I-)]/[(I+)+(I-)]
 (Parsons, Flack and Wagner, Acta Cryst. B69 (2013) 249-259).
;
_refine_ls_abs_structure_Flack 0.063(17)
_refine_ls_extinction_method none
_refine_ls_goodness_of_fit_ref 1.033
_refine_ls_hydrogen_treatment constr
_refine_ls_matrix_type full
_refine_ls_number_parameters 346
_refine_ls_number_reflns 5205
_refine_ls_number_restraints 443
_refine_ls_restrained_S_all 1.081
_refine_ls_R_factor_all 0.1398
_refine_ls_R_factor_gt 0.0961
_refine_ls_shift/su_max 0.000
_refine_ls_shift/su_mean 0.000
_refine_ls_structure_factor_coef Fsqd
_refine_ls_weighting_details 'w=1/[\s^2^(Fo^2^)+(0.2000P)^2^] where P=(Fo^2^+2Fc^2^)/3'
_refine_ls_weighting_scheme calc
_refine_ls_wR_factor_gt 0.2473
_refine_ls_wR_factor_ref 0.2876
_reflns_Friedel_coverage 0.900
_reflns_Friedel_fraction_full 0.994
_reflns_Friedel_fraction_max 0.945
_reflns_number_gt 3483
_reflns_number_total 5205
_reflns_threshold_expression 'I > 2\s(I)'
_cod_data_source_file c5nj03095a1.cif
_cod_data_source_block 4-100K
_cod_depositor_comments
;
The following automatic conversions were performed:

'_exptl_absorpt_correction_type' value 'multi-Scan' changed to
'multi-scan' according to
/usr/data/users/saulius/crontab/automatic-downloads/rss-feeds/RSC/lib/dictionaries/cif_core.dic
dictionary named 'cif_core.dic' version 2.4.2 from 2011-04-26.

Automatic conversion script
Id: cif_fix_values 4268 2015-11-12 08:31:59Z antanas 

 Adding full bibliography for 7055389--7055395.cif.
;
_cod_original_cell_volume 9313.6(19)
_cod_database_code 7055393
_shelx_shelxl_version_number 2014/7
_shelx_space_group_comment
;
The symmetry employed for this shelxl refinement is uniquely defined
by the following loop, which should always be used as a source of
symmetry information in preference to the above space-group names.
They are only intended as comments.
;
_shelx_estimated_absorpt_t_min 0.803
_shelx_estimated_absorpt_t_max 0.838

loop_
_space_group_symop_operation_xyz
'x, y, z'
'-x, -y, z'
'-x+1/4, y+1/4, z+1/4'
'x+1/4, -y+1/4, z+1/4'
'x, y+1/2, z+1/2'
'-x, -y+1/2, z+1/2'
'-x+1/4, y+3/4, z+3/4'
'x+1/4, -y+3/4, z+3/4'
'x+1/2, y, z+1/2'
'-x+1/2, -y, z+1/2'
'-x+3/4, y+1/4, z+3/4'
'x+3/4, -y+1/4, z+3/4'
'x+1/2, y+1/2, z'
'-x+1/2, -y+1/2, z'
'-x+3/4, y+3/4, z+1/4'
'x+3/4, -y+3/4, z+1/4'

loop_
_atom_site_label
_atom_site_type_symbol
_atom_site_fract_x
_atom_site_fract_y
_atom_site_fract_z
_atom_site_U_iso_or_equiv
_atom_site_adp_type
_atom_site_occupancy
_atom_site_site_symmetry_order
_atom_site_calc_flag
_atom_site_refinement_flags_posn
_atom_site_refinement_flags_adp
_atom_site_refinement_flags_occupancy
_atom_site_disorder_assembly
_atom_site_disorder_group
Fe1 Fe 0.2500 0.2500 0.78390(9) 0.0427(5) Uani 1 2 d S T P . .
Cl1 Cl 0.11178(9) -0.3051(3) 0.94485(18) 0.0844(10) Uani 1 1 d . U . . .
O1 O 0.29511(17) 0.2650(4) 0.8627(3) 0.0439(14) Uani 1 1 d . . . . .
N4 N 0.2253(2) 0.1658(7) 0.7030(4) 0.067(2) Uani 1 1 d D U . . .
N2 N 0.2976(2) 0.1131(6) 0.8624(4) 0.0494(18) Uani 1 1 d . . . . .
N3 N 0.2718(2) 0.1189(6) 0.8068(4) 0.0497(18) Uani 1 1 d . . . . .
C10 C 0.3764(4) 0.2754(13) 1.0346(7) 0.085(4) Uani 1 1 d . . . . .
H10 H 0.3829 0.3295 1.0564 0.102 Uiso 1 1 calc R U . . .
C8 C 0.3371(2) 0.1960(8) 0.9477(5) 0.053(2) Uani 1 1 d . . . . .
C11 C 0.3936(3) 0.1997(13) 1.0567(6) 0.082(4) Uani 1 1 d . . . . .
H11 H 0.4130 0.2015 1.0922 0.098 Uiso 1 1 calc R U . . .
C12 C 0.3824(3) 0.1166(11) 1.0266(6) 0.076(4) Uani 1 1 d . . . . .
H12 H 0.3939 0.0633 1.0425 0.091 Uiso 1 1 calc R U . . .
C13 C 0.3530(3) 0.1156(9) 0.9710(6) 0.061(3) Uani 1 1 d . . . . .
C7 C 0.3087(2) 0.1957(7) 0.8900(4) 0.048(2) Uani 1 1 d . . . . .
C9 C 0.3487(3) 0.2743(10) 0.9788(5) 0.065(3) Uani 1 1 d . . . . .
H9 H 0.3380 0.3283 0.9626 0.078 Uiso 1 1 calc R U . . .
C14 C 0.3067(3) 0.0268(9) 0.8954(7) 0.071(3) Uani 1 1 d . . . . .
N1 N 0.3422(3) 0.0380(8) 0.9401(6) 0.068(3) Uani 1 1 d . . . . .
H1 H 0.3572 -0.0082 0.9471 0.082 Uiso 1 1 calc R U . . .
O14 O 0.1130(4) -0.2485(8) 1.0042(8) 0.107(3) Uani 1 1 d . U . . .
C2 C 0.1835(4) 0.1294(11) 0.6048(7) 0.095(4) Uani 1 1 d D U . . .
H2 H 0.1674 0.1478 0.5672 0.114 Uiso 1 1 calc R U . . .
C5 C 0.2312(3) 0.0775(9) 0.7141(6) 0.077(3) Uani 1 1 d D U . . .
C3 C 0.1900(5) 0.0427(12) 0.6186(8) 0.103(5) Uani 1 1 d D U . . .
H3 H 0.1780 -0.0001 0.5896 0.124 Uiso 1 1 calc R U . . .
C4 C 0.2135(4) 0.0141(12) 0.6731(8) 0.097(5) Uani 1 1 d D U . . .
H4 H 0.2173 -0.0468 0.6819 0.116 Uiso 1 1 calc R U . . .
C1 C 0.2015(3) 0.1889(11) 0.6483(6) 0.078(3) Uani 1 1 d D U . . .
H1A H 0.1972 0.2498 0.6400 0.094 Uiso 1 1 calc R U . . .
C15 C 0.2671(5) -0.0313(13) 0.9128(11) 0.076(4) Uani 0.4901 1 d G U P A 1
C16 C 0.2529(6) -0.1095(13) 0.8812(10) 0.080(4) Uani 0.4901 1 d G U P A 1
H16 H 0.2662 -0.1334 0.8420 0.096 Uiso 0.4901 1 calc R U P A 1
C17 C 0.2189(6) -0.1521(11) 0.9081(11) 0.090(4) Uani 0.4901 1 d G U P A 1
H17 H 0.2095 -0.2045 0.8870 0.107 Uiso 0.4901 1 calc R U P A 1
C18 C 0.1991(5) -0.1165(13) 0.9667(12) 0.090(4) Uani 0.4901 1 d G U P A 1
H18 H 0.1764 -0.1450 0.9847 0.107 Uiso 0.4901 1 calc R U P A 1
C19 C 0.2133(6) -0.0383(14) 0.9983(10) 0.083(4) Uani 0.4901 1 d G U P A 1
H19 H 0.2001 -0.0145 1.0375 0.100 Uiso 0.4901 1 calc R U P A 1
C20 C 0.2473(6) 0.0043(12) 0.9714(11) 0.078(3) Uani 0.4901 1 d DG U P A 1
C6 C 0.2579(3) 0.0546(9) 0.7717(7) 0.069(3) Uani 1 1 d . U . . .
H6 H 0.2645 -0.0047 0.7822 0.083 Uiso 1 1 calc R U . . .
C21 C 0.2399(9) 0.120(3) 1.0612(16) 0.087(6) Uani 0.4901 1 d D U P A 1
H21A H 0.2530 0.1742 1.0755 0.130 Uiso 0.4901 1 calc R U P A 1
H21B H 0.2125 0.1325 1.0484 0.130 Uiso 0.4901 1 calc R U P A 1
H21C H 0.2404 0.0774 1.0996 0.130 Uiso 0.4901 1 calc R U P A 1
O2 O 0.2609(6) 0.0817(12) 1.0003(11) 0.073(3) Uani 0.4901 1 d D U P A 1
O13 O 0.1490(3) -0.3211(8) 0.9129(6) 0.106(3) Uani 1 1 d . U . . .
O12 O 0.1033(3) -0.3924(9) 0.9839(7) 0.102(3) Uani 1 1 d . U . . .
O11 O 0.0760(4) -0.2809(13) 0.9125(8) 0.137(3) Uani 1 1 d . U . . .
O1W O 0.1579(9) -0.273(2) 0.7276(18) 0.123(8) Uiso 0.5 1 d . . P . .
C15A C 0.2710(5) -0.0083(11) 0.9365(10) 0.067(3) Uani 0.5099 1 d G U P A 2
C16A C 0.2569(5) -0.0934(10) 0.9190(9) 0.078(4) Uani 0.5099 1 d G U P A 2
H16A H 0.2699 -0.1269 0.8841 0.094 Uiso 0.5099 1 calc R U P A 2
C17A C 0.2234(5) -0.1285(10) 0.9535(11) 0.085(4) Uani 0.5099 1 d G U P A 2
H17A H 0.2140 -0.1855 0.9417 0.102 Uiso 0.5099 1 calc R U P A 2
C18A C 0.2040(5) -0.0785(12) 1.0056(11) 0.084(4) Uani 0.5099 1 d G U P A 2
H18A H 0.1816 -0.1020 1.0287 0.101 Uiso 0.5099 1 calc R U P A 2
C19A C 0.2181(5) 0.0066(11) 1.0232(9) 0.080(4) Uani 0.5099 1 d G U P A 2
H19A H 0.2052 0.0400 1.0580 0.095 Uiso 0.5099 1 calc R U P A 2
C20A C 0.2516(5) 0.0417(10) 0.9886(10) 0.073(3) Uani 0.5099 1 d DG U P A 2
O2A O 0.2660(7) 0.1232(12) 1.0056(12) 0.085(4) Uani 0.5099 1 d D U P A 2
C21A C 0.2485(9) 0.178(2) 1.0611(14) 0.085(6) Uani 0.5099 1 d D U P A 2
H21D H 0.2632 0.2338 1.0647 0.128 Uiso 0.5099 1 calc R U P A 2
H21E H 0.2209 0.1910 1.0498 0.128 Uiso 0.5099 1 calc R U P A 2
H21F H 0.2499 0.1469 1.1055 0.128 Uiso 0.5099 1 calc R U P A 2

loop_
_atom_site_aniso_label
_atom_site_aniso_U_11
_atom_site_aniso_U_22
_atom_site_aniso_U_33
_atom_site_aniso_U_23
_atom_site_aniso_U_13
_atom_site_aniso_U_12
Fe1 0.0316(7) 0.0661(10) 0.0303(7) 0.000 0.000 0.0049(8)
Cl1 0.0620(15) 0.117(3) 0.0737(18) -0.0033(17) 0.0072(14) 0.0325(16)
O1 0.034(3) 0.064(4) 0.033(3) 0.006(3) -0.004(2) 0.004(2)
N4 0.036(4) 0.123(7) 0.042(4) -0.018(5) -0.003(3) -0.001(4)
N2 0.042(4) 0.061(5) 0.045(4) 0.002(4) 0.007(3) 0.010(3)
N3 0.041(4) 0.066(5) 0.041(4) -0.010(3) 0.011(3) 0.001(3)
C10 0.053(6) 0.161(13) 0.040(5) 0.014(7) -0.017(5) -0.021(7)
C8 0.031(4) 0.093(8) 0.033(4) 0.025(5) 0.004(3) 0.001(4)
C11 0.047(6) 0.155(15) 0.044(6) 0.028(8) -0.008(4) 0.001(7)
C12 0.039(5) 0.134(11) 0.054(6) 0.050(7) 0.009(4) 0.024(6)
C13 0.033(4) 0.092(8) 0.059(6) 0.030(6) 0.008(4) 0.009(5)
C7 0.030(4) 0.083(7) 0.033(4) 0.011(4) 0.003(3) 0.005(4)
C9 0.037(4) 0.114(9) 0.043(5) 0.013(6) -0.007(4) -0.002(5)
C14 0.047(6) 0.087(8) 0.080(8) 0.032(7) 0.009(5) 0.003(5)
N1 0.046(4) 0.091(7) 0.068(6) 0.027(6) 0.010(4) 0.022(5)
O14 0.105(6) 0.124(7) 0.094(6) -0.009(5) 0.020(5) 0.016(5)
C2 0.065(6) 0.172(12) 0.047(5) -0.022(7) -0.011(5) 0.007(7)
C5 0.057(6) 0.106(8) 0.066(6) -0.040(6) 0.017(5) -0.015(6)
C3 0.079(8) 0.146(11) 0.084(9) -0.036(9) 0.015(7) -0.025(8)
C4 0.065(7) 0.134(10) 0.091(8) -0.051(8) 0.014(7) -0.019(7)
C1 0.058(6) 0.129(9) 0.048(5) -0.010(6) -0.010(5) 0.015(6)
C15 0.072(6) 0.074(7) 0.083(7) 0.012(6) 0.011(6) -0.003(6)
C16 0.078(6) 0.074(6) 0.089(7) 0.008(6) 0.007(6) -0.003(6)
C17 0.087(7) 0.085(7) 0.096(8) 0.011(7) 0.005(7) -0.004(6)
C18 0.086(7) 0.088(7) 0.095(7) 0.010(7) 0.009(7) -0.004(7)
C19 0.079(6) 0.084(7) 0.087(6) 0.009(6) 0.010(6) -0.003(6)
C20 0.072(5) 0.080(6) 0.082(5) 0.011(5) 0.009(5) 0.002(5)
C6 0.054(5) 0.081(7) 0.071(7) -0.020(6) 0.020(5) -0.006(5)
C21 0.079(10) 0.092(11) 0.089(10) 0.001(10) 0.003(10) 0.015(10)
O2 0.067(6) 0.076(7) 0.075(5) 0.014(6) 0.017(5) 0.006(6)
O13 0.088(5) 0.123(6) 0.107(6) -0.010(5) 0.039(5) 0.014(5)
O12 0.077(5) 0.126(6) 0.103(6) 0.001(5) 0.017(5) 0.023(5)
O11 0.102(6) 0.192(7) 0.115(7) 0.025(7) -0.015(6) 0.016(6)
C15A 0.060(6) 0.068(6) 0.073(6) 0.010(6) 0.010(5) -0.005(5)
C16A 0.076(6) 0.076(6) 0.083(6) 0.015(6) 0.010(6) -0.006(5)
C17A 0.082(6) 0.083(6) 0.091(7) 0.012(6) 0.009(6) -0.008(6)
C18A 0.078(6) 0.084(7) 0.090(7) 0.013(6) 0.012(6) -0.004(6)
C19A 0.073(6) 0.084(7) 0.082(6) 0.012(6) 0.012(6) 0.006(6)
C20A 0.065(6) 0.077(6) 0.076(6) 0.009(6) 0.007(5) 0.001(6)
O2A 0.077(6) 0.095(7) 0.081(6) 0.008(7) 0.015(6) 0.003(7)
C21A 0.084(11) 0.103(13) 0.069(10) 0.017(11) 0.016(9) 0.012(11)

loop_
_atom_type_symbol
_atom_type_description
_atom_type_scat_dispersion_real
_atom_type_scat_dispersion_imag
_atom_type_scat_source
C C 0.0033 0.0016 'International Tables Vol C Tables 4.2.6.8 and 6.1.1.4'
H H 0.0000 0.0000 'International Tables Vol C Tables 4.2.6.8 and 6.1.1.4'
Cl Cl 0.1484 0.1585 'International Tables Vol C Tables 4.2.6.8 and 6.1.1.4'
Fe Fe 0.3463 0.8444 'International Tables Vol C Tables 4.2.6.8 and 6.1.1.4'
N N 0.0061 0.0033 'International Tables Vol C Tables 4.2.6.8 and 6.1.1.4'
O O 0.0106 0.0060 'International Tables Vol C Tables 4.2.6.8 and 6.1.1.4'

loop_
_geom_angle_atom_site_label_1
_geom_angle_atom_site_label_2
_geom_angle_atom_site_label_3
_geom_angle
_geom_angle_site_symmetry_1
_geom_angle_site_symmetry_3
O1 Fe1 O1 91.1(3) . 14
O1 Fe1 N3 90.1(3) . 14
O1 Fe1 N3 73.4(3) 14 14
O1 Fe1 N3 73.4(3) . .
O1 Fe1 N3 90.1(3) 14 .
N3 Fe1 N3 156.6(4) 14 .
O1 Fe1 N4 146.3(3) . .
O1 Fe1 N4 99.6(3) 14 .
N3 Fe1 N4 123.5(3) 14 .
N3 Fe1 N4 74.8(3) . .
O1 Fe1 N4 99.6(3) . 14
O1 Fe1 N4 146.3(3) 14 14
N3 Fe1 N4 74.8(3) 14 14
N3 Fe1 N4 123.5(3) . 14
N4 Fe1 N4 88.9(5) . 14
O11 Cl1 O13 128.0(9) . .
O11 Cl1 O14 102.8(9) . .
O13 Cl1 O14 114.9(8) . .
O11 Cl1 O12 106.1(9) . .
O13 Cl1 O12 103.1(7) . .
O14 Cl1 O12 97.6(8) . .
C7 O1 Fe1 117.4(6) . .
C1 N4 C5 117.1(11) . .
C1 N4 Fe1 128.5(9) . .
C5 N4 Fe1 114.0(6) . .
N3 N2 C7 113.7(7) . .
N3 N2 C14 121.1(9) . .
C7 N2 C14 124.4(9) . .
C6 N3 N2 126.3(10) . .
C6 N3 Fe1 118.0(8) . .
N2 N3 Fe1 115.5(6) . .
C11 C10 C9 120.6(16) . .
C11 C10 H10 119.7 . .
C9 C10 H10 119.7 . .
C9 C8 C13 119.7(10) . .
C9 C8 C7 121.0(9) . .
C13 C8 C7 119.3(11) . .
C10 C11 C12 120.3(11) . .
C10 C11 H11 119.9 . .
C12 C11 H11 119.9 . .
C11 C12 C13 118.9(11) . .
C11 C12 H12 120.6 . .
C13 C12 H12 120.6 . .
N1 C13 C8 120.3(10) . .
N1 C13 C12 120.6(11) . .
C8 C13 C12 119.0(13) . .
O1 C7 N2 119.1(8) . .
O1 C7 C8 123.3(10) . .
N2 C7 C8 117.5(9) . .
C8 C9 C10 121.4(13) . .
C8 C9 H9 119.3 . .
C10 C9 H9 119.3 . .
N1 C14 N2 108.2(10) . .
N1 C14 C15A 112.2(11) . .
N2 C14 C15A 111.2(11) . .
N1 C14 C15 127.3(12) . .
N2 C14 C15 113.0(11) . .
C13 N1 C14 124.5(10) . .
C13 N1 H1 117.7 . .
C14 N1 H1 117.7 . .
C3 C2 C1 116.4(14) . .
C3 C2 H2 121.8 . .
C1 C2 H2 121.8 . .
N4 C5 C4 121.9(14) . .
N4 C5 C6 115.9(9) . .
C4 C5 C6 122.1(15) . .
C2 C3 C4 123.0(15) . .
C2 C3 H3 118.5 . .
C4 C3 H3 118.5 . .
C5 C4 C3 117.5(16) . .
C5 C4 H4 121.2 . .
C3 C4 H4 121.2 . .
N4 C1 C2 124.0(13) . .
N4 C1 H1A 118.0 . .
C2 C1 H1A 118.0 . .
C16 C15 C20 120.0 . .
C16 C15 C14 129.8(12) . .
C20 C15 C14 110.1(12) . .
C17 C16 C15 120.0 . .
C17 C16 H16 120.0 . .
C15 C16 H16 120.0 . .
C16 C17 C18 120.0 . .
C16 C17 H17 120.0 . .
C18 C17 H17 120.0 . .
C19 C18 C17 120.0 . .
C19 C18 H18 120.0 . .
C17 C18 H18 120.0 . .
C18 C19 C20 120.0 . .
C18 C19 H19 120.0 . .
C20 C19 H19 120.0 . .
O2 C20 C19 120.8(15) . .
O2 C20 C15 119.2(15) . .
C19 C20 C15 120.0 . .
N3 C6 C5 116.3(12) . .
N3 C6 H6 121.8 . .
C5 C6 H6 121.8 . .
O2 C21 H21A 109.5 . .
O2 C21 H21B 109.5 . .
H21A C21 H21B 109.5 . .
O2 C21 H21C 109.5 . .
H21A C21 H21C 109.5 . .
H21B C21 H21C 109.5 . .
C20 O2 C21 119(2) . .
C16A C15A C20A 120.0 . .
C16A C15A C14 117.2(11) . .
C20A C15A C14 122.8(11) . .
C15A C16A C17A 120.0 . .
C15A C16A H16A 120.0 . .
C17A C16A H16A 120.0 . .
C16A C17A C18A 120.0 . .
C16A C17A H17A 120.0 . .
C18A C17A H17A 120.0 . .
C19A C18A C17A 120.0 . .
C19A C18A H18A 120.0 . .
C17A C18A H18A 120.0 . .
C18A C19A C20A 120.0 . .
C18A C19A H19A 120.0 . .
C20A C19A H19A 120.0 . .
O2A C20A C19A 120.9(14) . .
O2A C20A C15A 119.1(14) . .
C19A C20A C15A 120.0 . .
C20A O2A C21A 123(2) . .
O2A C21A H21D 109.5 . .
O2A C21A H21E 109.5 . .
H21D C21A H21E 109.5 . .
O2A C21A H21F 109.5 . .
H21D C21A H21F 109.5 . .
H21E C21A H21F 109.5 . .

loop_
_geom_bond_atom_site_label_1
_geom_bond_atom_site_label_2
_geom_bond_distance
_geom_bond_site_symmetry_2
Fe1 O1 2.121(6) .
Fe1 O1 2.121(6) 14
Fe1 N3 2.125(9) 14
Fe1 N3 2.125(9) .
Fe1 N4 2.137(9) .
Fe1 N4 2.137(9) 14
Cl1 O11 1.384(14) .
Cl1 O13 1.396(10) .
Cl1 O14 1.401(14) .
Cl1 O12 1.519(13) .
O1 C7 1.239(11) .
N4 C1 1.343(11) .
N4 C5 1.344(13) .
N2 N3 1.355(11) .
N2 C7 1.385(14) .
N2 C14 1.460(15) .
N3 C6 1.251(14) .
C10 C11 1.33(2) .
C10 C9 1.397(14) .
C10 H10 0.9300 .
C8 C9 1.361(18) .
C8 C13 1.380(16) .
C8 C7 1.439(12) .
C11 C12 1.41(2) .
C11 H11 0.9300 .
C12 C13 1.431(16) .
C12 H12 0.9300 .
C13 N1 1.342(18) .
C9 H9 0.9300 .
C14 N1 1.459(16) .
C14 C15A 1.509(16) .
C14 C15 1.607(18) .
N1 H1 0.8600 .
C2 C3 1.334(12) .
C2 C1 1.346(12) .
C2 H2 0.9300 .
C5 C4 1.354(12) .
C5 C6 1.443(19) .
C3 C4 1.356(12) .
C3 H3 0.9300 .
C4 H4 0.9300 .
C1 H1A 0.9300 .
C15 C16 1.3900 .
C15 C20 1.3900 .
C16 C17 1.3900 .
C16 H16 0.9300 .
C17 C18 1.3900 .
C17 H17 0.9300 .
C18 C19 1.3900 .
C18 H18 0.9300 .
C19 C20 1.3900 .
C19 H19 0.9300 .
C20 O2 1.351(12) .
C6 H6 0.9300 .
C21 O2 1.46(2) .
C21 H21A 0.9600 .
C21 H21B 0.9600 .
C21 H21C 0.9600 .
C15A C16A 1.3900 .
C15A C20A 1.3900 .
C16A C17A 1.3900 .
C16A H16A 0.9300 .
C17A C18A 1.3900 .
C17A H17A 0.9300 .
C18A C19A 1.3900 .
C18A H18A 0.9300 .
C19A C20A 1.3900 .
C19A H19A 0.9300 .
C20A O2A 1.342(16) .
O2A C21A 1.45(2) .
C21A H21D 0.9600 .
C21A H21E 0.9600 .
C21A H21F 0.9600 .

loop_
_geom_torsion_atom_site_label_1
_geom_torsion_atom_site_label_2
_geom_torsion_atom_site_label_3
_geom_torsion_atom_site_label_4
_geom_torsion
C7 N2 N3 C6 178.5(8)
C14 N2 N3 C6 -10.8(13)
C7 N2 N3 Fe1 -6.7(9)
C14 N2 N3 Fe1 164.0(7)
C9 C10 C11 C12 -3.3(18)
C10 C11 C12 C13 1.3(16)
C9 C8 C13 N1 -179.1(9)
C7 C8 C13 N1 0.1(13)
C9 C8 C13 C12 -1.5(13)
C7 C8 C13 C12 177.7(8)
C11 C12 C13 N1 178.8(10)
C11 C12 C13 C8 1.1(14)
Fe1 O1 C7 N2 7.7(10)
Fe1 O1 C7 C8 -175.2(6)
N3 N2 C7 O1 -0.6(11)
C14 N2 C7 O1 -170.9(8)
N3 N2 C7 C8 -177.9(6)
C14 N2 C7 C8 11.8(12)
C9 C8 C7 O1 4.4(12)
C13 C8 C7 O1 -174.8(8)
C9 C8 C7 N2 -178.4(8)
C13 C8 C7 N2 2.4(11)
C13 C8 C9 C10 -0.5(14)
C7 C8 C9 C10 -179.7(9)
C11 C10 C9 C8 3.0(17)
N3 N2 C14 N1 165.5(8)
C7 N2 C14 N1 -24.8(13)
N3 N2 C14 C15A -70.8(14)
C7 N2 C14 C15A 98.9(13)
N3 N2 C14 C15 -48.1(14)
C7 N2 C14 C15 121.5(12)
C8 C13 N1 C14 -17.1(15)
C12 C13 N1 C14 165.3(9)
N2 C14 N1 C13 27.7(14)
C15A C14 N1 C13 -95.4(13)
C15 C14 N1 C13 -112.5(15)
C1 N4 C5 C4 -1.1(17)
Fe1 N4 C5 C4 171.8(10)
C1 N4 C5 C6 178.1(9)
Fe1 N4 C5 C6 -9.0(12)
C1 C2 C3 C4 0(2)
N4 C5 C4 C3 1(2)
C6 C5 C4 C3 -177.6(12)
C2 C3 C4 C5 -1(2)
C5 N4 C1 C2 0.0(17)
Fe1 N4 C1 C2 -171.7(10)
C3 C2 C1 N4 1(2)
N1 C14 C15 C16 -112.1(19)
N2 C14 C15 C16 109.3(17)
N1 C14 C15 C20 64.0(18)
N2 C14 C15 C20 -74.6(14)
C20 C15 C16 C17 0.0
C14 C15 C16 C17 176(2)
C15 C16 C17 C18 0.0
C16 C17 C18 C19 0.0
C17 C18 C19 C20 0.0
C18 C19 C20 O2 178(2)
C18 C19 C20 C15 0.0
C16 C15 C20 O2 -178(2)
C14 C15 C20 O2 5.2(19)
C16 C15 C20 C19 0.0
C14 C15 C20 C19 -176.5(18)
N2 N3 C6 C5 -179.4(8)
Fe1 N3 C6 C5 6.0(12)
N4 C5 C6 N3 2.3(14)
C4 C5 C6 N3 -178.6(11)
C19 C20 O2 C21 1(3)
C15 C20 O2 C21 179(2)
N1 C14 C15A C16A -114.5(14)
N2 C14 C15A C16A 124.1(13)
N1 C14 C15A C20A 67.4(16)
N2 C14 C15A C20A -54.0(16)
C20A C15A C16A C17A 0.0
C14 C15A C16A C17A -178.2(17)
C15A C16A C17A C18A 0.0
C16A C17A C18A C19A 0.0
C17A C18A C19A C20A 0.0
C18A C19A C20A O2A -179(2)
C18A C19A C20A C15A 0.0
C16A C15A C20A O2A 179(2)
C14 C15A C20A O2A -3(2)
C16A C15A C20A C19A 0.0
C14 C15A C20A C19A 178.1(18)
C19A C20A O2A C21A 1(3)
C15A C20A O2A C21A -178(2)
